data_1100608
loop_
_publ_author_name
'M\"ohlen, Michael'
'Neum\"uller, Bernhard'
'Harms, Klaus'
'Krautscheid, Harald'
'Fenske, Dieter'
'Diedenhofen, Michael'
'Frenking, Gernot'
'Dehnicke, Kurt'

_publ_section_title
;
 Tri(phosphorano)borazinium-Ionen
;
_journal_coden_ASTM ZAACAB
_journal_issue 7
_journal_name_full
;
 Zeitschrift fuer Anorganische und Allgemeine Chemie
;
_journal_page_first 1105
_journal_page_last 1110
_journal_paper_doi 10.1002/(sici)1521-3749(199807)624:7<1105::aid-zaac1105>3.0.co;2-t
_journal_volume 624
_journal_year 1998
_chemical_formula_sum 'C18 H49 B3 I2 N3 P3'
_space_group_IT_number 14
_symmetry_cell_setting monoclinic
_symmetry_space_group_name_Hall '-P 2ybc'
_symmetry_space_group_name_H-M 'P 1 21/c 1'
_cell_angle_alpha 90
_cell_angle_beta 90.671(16)
_cell_angle_gamma 90
_cell_formula_units_Z 4
_cell_length_a 17.690(2)
_cell_length_b 7.9335(7)
_cell_length_c 22.382(3)
_cod_original_sg_symbol_H-M 'P 21/c'
_cod_database_code 1100608

loop_
_symmetry_equiv_pos_site_id
_symmetry_equiv_pos_as_xyz
1 x,y,z
2 x,1/2-y,1/2+z
3 -x,-y,-z
4 -x,-1/2+y,-1/2-z

loop_
_atom_site_label
_atom_site_type_symbol
_atom_site_fract_x
_atom_site_fract_y
_atom_site_fract_z
P1 P 0.92368(14) -0.7455(4) 0.11155(14)
N1 N 0.8402(4) -0.8401(12) 0.1143(4)
B1 B 0.7997(7) -0.8721(18) 0.1676(6)
H1 H 0.821(5) -0.825(14) 0.215(5)
I1 I 0.46281(4) -0.68448(14) 0.12930(4)
I2 I 1.10222(4) -1.30941(15) 0.13049(4)
P2 P 0.67399(15) -0.9890(4) 0.22268(14)
N2 N 0.7231(4) -0.9353(12) 0.1624(4)
B2 B 0.6811(7) -0.9237(18) 0.1059(6)
H2 H 0.630(5) -0.926(13) 0.106(5)
P3 P 0.68132(15) -0.8340(5) -0.01147(13)
N3 N 0.7210(4) -0.8890(12) 0.0523(4)
B3 B 0.8108(7) -0.906(2) 0.0531(7)
H3 H 0.821(6) -0.760(13) 0.009(5)
H4 H 0.821(6) -1.056(15) 0.043(6)
C1 C 0.9677(6) -0.7196(17) 0.1837(5)
H5 H 1.01110 -0.64170 0.17980
H6 H 0.93100 -0.66630 0.21090
C2 C 0.9959(7) -0.8836(18) 0.2123(6)
H7 H 1.01460 -0.86070 0.25280
H8 H 1.03680 -0.93060 0.18830
H9 H 0.95410 -0.96470 0.21400
C3 C 0.9124(6) -0.5415(17) 0.0784(6)
H10 H 0.96260 -0.48720 0.07550
H11 H 0.89200 -0.55510 0.03730
C4 C 0.8603(9) -0.4270(19) 0.1131(9)
H12 H 0.88270 -0.40360 0.15250
H13 H 0.81130 -0.48230 0.11800
H14 H 0.85330 -0.32090 0.09130
C5 C 0.9854(5) -0.8673(17) 0.0662(5)
H15 H 0.98830 -0.98300 0.08270
H16 H 0.96320 -0.87520 0.02550
C6 C 1.0645(5) -0.7975(19) 0.0618(6)
H17 H 1.09110 -0.81270 0.10010
H18 H 1.06210 -0.67720 0.05210
H19 H 1.09180 -0.85740 0.03040
C7 C 0.6259(6) -0.810(2) 0.2529(5)
H20 H 0.58510 -0.77650 0.22460
H21 H 0.60170 -0.84390 0.29070
C8 C 0.6720(9) -0.666(2) 0.2645(8)
H22 H 0.64220 -0.58020 0.28500
H23 H 0.69030 -0.62050 0.22660
H24 H 0.71510 -0.69910 0.28970
C9 C 0.7345(6) -1.0661(19) 0.2792(6)
H25 H 0.76500 -0.97030 0.29440
H26 H 0.70270 -1.10530 0.31250
C10 C 0.7903(7) -1.2120(19) 0.2633(7)
H27 H 0.82600 -1.17250 0.23320
H28 H 0.76160 -1.30800 0.24730
H29 H 0.81810 -1.24690 0.29930
C11 C 0.6034(7) -1.142(2) 0.2029(6)
H30 H 0.58330 -1.19010 0.24030
H31 H 0.56120 -1.08200 0.18260
C12 C 0.627(1) -1.284(2) 0.1637(10)
H32 H 0.64250 -1.24020 0.12480
H33 H 0.58440 -1.36210 0.15800
H34 H 0.66940 -1.34440 0.18250
C13 C 0.7246(7) -0.948(2) -0.0713(6)
H35 H 0.69580 -0.92460 -0.10860
H36 H 0.77640 -0.90370 -0.07660
C14 C 0.7297(7) -1.145(2) -0.0628(7)
H37 H 0.75870 -1.17100 -0.02630
H38 H 0.75480 -1.19560 -0.09730
H39 H 0.67860 -1.19220 -0.05950
C15 C 0.5835(5) -0.8800(15) -0.0141(5)
H40 H 0.57670 -1.00360 -0.01130
H41 H 0.55930 -0.82880 0.02120
C16 C 0.5429(6) -0.816(2) -0.0710(5)
H42 H 0.55010 -0.69380 -0.07450
H43 H 0.48880 -0.84100 -0.06850
H44 H 0.56400 -0.87200 -0.10600
C17 C 0.6946(7) -0.615(2) -0.0225(7)
H45 H 0.74950 -0.59100 -0.02400
H46 H 0.67210 -0.58250 -0.06150
C18 C 0.6603(10) -0.508(2) 0.0255(9)
H47 H 0.66770 -0.56340 0.06430
H48 H 0.60600 -0.49500 0.01740
H49 H 0.68460 -0.39750 0.02610

loop_
_atom_type_symbol
_atom_type_radius_bond
C 0.68
H 0.24
B 0.90
I 1.40
N 0.68
P 1.05
